data_7053030
loop_
_publ_author_name
'Hong, Xu-Jia'
'Wang, Ming-Fang'
'Jia, Hong-Yang'
'Li, Wei-Xing'
'Li, Jing'
'Liu, Yi-Ting'
'Jin, Hong-Guang'
'Cai, Yue-Peng'

_publ_section_title
;
 Assemblies of several supramolecular networks containing
 quinoline-2,3-dicarboxylic acid
;
_journal_issue 4
_journal_name_full 'New Journal of Chemistry'
_journal_page_first 933
_journal_paper_doi 10.1039/c3nj40783g
_journal_volume 37
_journal_year 2013
_chemical_formula_sum 'C26 H24 N2 O10 S2 Zn'
_chemical_formula_weight 653.96
_chemical_name_systematic
;
?
;
_space_group_IT_number 2
_symmetry_cell_setting triclinic
_symmetry_space_group_name_Hall '-P 1'
_symmetry_space_group_name_H-M 'P -1'
_atom_sites_solution_hydrogens geom
_atom_sites_solution_primary direct
_atom_sites_solution_secondary difmap
_audit_creation_method SHELXL-97
_cell_angle_alpha 76.535(2)
_cell_angle_beta 85.007(2)
_cell_angle_gamma 74.037(2)
_cell_formula_units_Z 1
_cell_length_a 8.4656(16)
_cell_length_b 8.9809(18)
_cell_length_c 9.2251(18)
_cell_measurement_reflns_used 1176
_cell_measurement_temperature 293(2)
_cell_measurement_theta_max 21.36
_cell_measurement_theta_min 2.01
_cell_volume 655.6(2)
_computing_cell_refinement 'Bruker SAINT'
_computing_data_collection 'Bruker APEX2'
_computing_data_reduction 'Bruker SAINT'
_computing_molecular_graphics 'Bruker SHELXTL'
_computing_publication_material 'Bruker SHELXTL'
_computing_structure_refinement 'SHELXL-97 (Sheldrick, 2008)'
_computing_structure_solution 'SHELXS-97 (Sheldrick, 2008)'
_diffrn_ambient_temperature 293(2)
_diffrn_measured_fraction_theta_full 0.984
_diffrn_measured_fraction_theta_max 0.984
_diffrn_measurement_device_type 'Bruker APEX-II CCD'
_diffrn_measurement_method '\f and \w scans'
_diffrn_radiation_monochromator graphite
_diffrn_radiation_source 'fine-focus sealed tube'
_diffrn_radiation_type MoK\a
_diffrn_radiation_wavelength 0.71073
_diffrn_reflns_av_R_equivalents 0.0197
_diffrn_reflns_av_sigmaI/netI 0.0431
_diffrn_reflns_limit_h_max 10
_diffrn_reflns_limit_h_min -10
_diffrn_reflns_limit_k_max 6
_diffrn_reflns_limit_k_min -10
_diffrn_reflns_limit_l_max 11
_diffrn_reflns_limit_l_min -11
_diffrn_reflns_number 3412
_diffrn_reflns_theta_full 25.25
_diffrn_reflns_theta_max 25.25
_diffrn_reflns_theta_min 2.27
_exptl_absorpt_coefficient_mu 1.160
_exptl_absorpt_correction_T_max 0.8639
_exptl_absorpt_correction_T_min 0.7683
_exptl_absorpt_correction_type multi-scan
_exptl_absorpt_process_details 'SADABS (Sheldrick, 1996)'
_exptl_crystal_colour colorless
_exptl_crystal_density_diffrn 1.656
_exptl_crystal_density_method 'not measured'
_exptl_crystal_description block
_exptl_crystal_F_000 336
_exptl_crystal_size_max 0.24
_exptl_crystal_size_mid 0.18
_exptl_crystal_size_min 0.13
_refine_diff_density_max 1.063
_refine_diff_density_min -0.760
_refine_diff_density_rms 0.111
_refine_ls_extinction_method none
_refine_ls_goodness_of_fit_ref 1.015
_refine_ls_hydrogen_treatment constr
_refine_ls_matrix_type full
_refine_ls_number_parameters 189
_refine_ls_number_reflns 2335
_refine_ls_number_restraints 0
_refine_ls_restrained_S_all 1.015
_refine_ls_R_factor_all 0.0684
_refine_ls_R_factor_gt 0.0557
_refine_ls_shift/su_max 0.001
_refine_ls_shift/su_mean 0.000
_refine_ls_structure_factor_coef Fsqd
_refine_ls_weighting_details 'calc w=1/[\s^2^(Fo^2^)+(0.0572P)^2^+2.6956P] where P=(Fo^2^+2Fc^2^)/3'
_refine_ls_weighting_scheme calc
_refine_ls_wR_factor_gt 0.1385
_refine_ls_wR_factor_ref 0.1481
_reflns_number_gt 1914
_reflns_number_total 2335
_reflns_threshold_expression >2sigma(I)
_cod_data_source_file c3nj40783g.txt
_cod_data_source_block c
_cod_depositor_comments
;
The following automatic conversions were performed:

'_symmetry_cell_setting' value 'Triclinic' changed to 'triclinic'
according to /home/saulius/struct/CIF-dictionaries/cif_core.dic
dictionary named 'cif_core.dic' version 2.4.2 from 2011-04-26.

Automatic conversion script
Id: cif_fix_values 1891 2012-01-12 08:04:46Z andrius 
;
_cod_original_sg_symbol_H-M P-1
_cod_database_code 7053030

loop_
_symmetry_equiv_pos_as_xyz
'x, y, z'
'-x, -y, -z'

loop_
_atom_site_label
_atom_site_type_symbol
_atom_site_fract_x
_atom_site_fract_y
_atom_site_fract_z
_atom_site_U_iso_or_equiv
_atom_site_adp_type
_atom_site_occupancy
_atom_site_symmetry_multiplicity
_atom_site_calc_flag
_atom_site_refinement_flags
Zn1 Zn 0.5000 0.0000 1.0000 0.0333(3) Uani 1 2 d S
S1 S 0.74776(17) 0.20852(16) 1.03195(14) 0.0387(4) Uani 1 1 d .
O1 O 0.2855(4) 0.1549(4) 0.9208(3) 0.0332(8) Uani 1 1 d .
O2 O 0.1843(4) 0.3687(4) 0.7512(4) 0.0404(9) Uani 1 1 d .
O3 O 0.2401(5) 0.5049(4) 0.4989(4) 0.0478(10) Uani 1 1 d .
H3 H 0.2281 0.4700 0.5849 0.072 Uiso 1 1 d R
O4 O 0.4308(5) 0.4723(4) 0.3267(4) 0.0472(10) Uani 1 1 d .
O5 O 0.5779(4) 0.2035(4) 1.0000(4) 0.0380(8) Uani 1 1 d .
N1 N 0.5393(4) 0.0519(4) 0.7589(4) 0.0221(8) Uani 1 1 d .
C1 C 0.2931(5) 0.2437(5) 0.7957(5) 0.0262(10) Uani 1 1 d .
C2 C 0.4396(5) 0.1885(5) 0.6924(5) 0.0221(9) Uani 1 1 d .
C3 C 0.4675(5) 0.2637(5) 0.5414(5) 0.0258(10) Uani 1 1 d .
C4 C 0.3760(6) 0.4240(5) 0.4474(5) 0.0321(11) Uani 1 1 d .
C5 C 0.5993(6) 0.1844(5) 0.4654(5) 0.0280(10) Uani 1 1 d .
H5 H 0.6224 0.2318 0.3679 0.034 Uiso 1 1 calc R
C6 C 0.6992(5) 0.0358(5) 0.5294(5) 0.0251(9) Uani 1 1 d .
C7 C 0.8310(6) -0.0514(6) 0.4510(5) 0.0327(11) Uani 1 1 d .
H1 H 0.8544 -0.0092 0.3520 0.039 Uiso 1 1 calc R
C8 C 0.9224(6) -0.1952(6) 0.5199(6) 0.0363(12) Uani 1 1 d .
H8 H 1.0080 -0.2521 0.4681 0.044 Uiso 1 1 calc R
C9 C 0.8885(6) -0.2590(6) 0.6698(6) 0.0362(12) Uani 1 1 d .
H9 H 0.9523 -0.3583 0.7156 0.043 Uiso 1 1 calc R
C10 C 0.7641(6) -0.1790(6) 0.7498(5) 0.0322(11) Uani 1 1 d .
H10 H 0.7438 -0.2231 0.8489 0.039 Uiso 1 1 calc R
C11 C 0.6666(5) -0.0284(5) 0.6803(5) 0.0231(9) Uani 1 1 d .
C12 C 0.7307(9) 0.4111(7) 1.0231(8) 0.0584(17) Uani 1 1 d .
H12A H 0.6883 0.4730 0.9282 0.088 Uiso 1 1 calc R
H12B H 0.8371 0.4248 1.0348 0.088 Uiso 1 1 calc R
H12C H 0.6575 0.4456 1.1013 0.088 Uiso 1 1 calc R
C13 C 0.8650(7) 0.1886(8) 0.8651(7) 0.0546(16) Uani 1 1 d .
H13A H 0.8818 0.0829 0.8504 0.082 Uiso 1 1 calc R
H13B H 0.9695 0.2085 0.8724 0.082 Uiso 1 1 calc R
H13C H 0.8072 0.2636 0.7823 0.082 Uiso 1 1 calc R

loop_
_atom_site_aniso_label
_atom_site_aniso_U_11
_atom_site_aniso_U_22
_atom_site_aniso_U_33
_atom_site_aniso_U_23
_atom_site_aniso_U_13
_atom_site_aniso_U_12
Zn1 0.0320(5) 0.0343(5) 0.0300(5) -0.0045(3) 0.0023(3) -0.0057(3)
S1 0.0444(8) 0.0391(7) 0.0322(7) -0.0005(5) -0.0059(5) -0.0153(6)
O1 0.0250(17) 0.0391(19) 0.0252(17) -0.0049(15) 0.0033(13) 0.0053(14)
O2 0.036(2) 0.034(2) 0.037(2) -0.0062(16) 0.0026(15) 0.0126(16)
O3 0.049(2) 0.032(2) 0.042(2) 0.0045(16) -0.0015(18) 0.0116(17)
O4 0.058(2) 0.036(2) 0.032(2) 0.0094(16) -0.0023(17) -0.0004(18)
O5 0.038(2) 0.0330(19) 0.045(2) -0.0105(16) 0.0077(16) -0.0146(16)
N1 0.0218(18) 0.0206(18) 0.0204(18) -0.0045(15) 0.0006(14) 0.0000(15)
C1 0.021(2) 0.029(2) 0.028(2) -0.011(2) -0.0016(18) -0.0003(19)
C2 0.022(2) 0.022(2) 0.023(2) -0.0083(17) -0.0012(17) -0.0047(18)
C3 0.029(2) 0.022(2) 0.025(2) -0.0034(18) -0.0053(18) -0.0038(19)
C4 0.036(3) 0.022(2) 0.034(3) -0.003(2) -0.009(2) 0.000(2)
C5 0.034(3) 0.028(2) 0.020(2) -0.0050(18) 0.0039(18) -0.008(2)
C6 0.025(2) 0.025(2) 0.025(2) -0.0089(18) 0.0030(18) -0.0047(18)
C7 0.030(3) 0.036(3) 0.031(3) -0.011(2) 0.008(2) -0.005(2)
C8 0.028(3) 0.038(3) 0.041(3) -0.019(2) 0.009(2) 0.001(2)
C9 0.035(3) 0.029(3) 0.038(3) -0.011(2) -0.003(2) 0.007(2)
C10 0.037(3) 0.027(2) 0.026(2) -0.007(2) 0.000(2) 0.002(2)
C11 0.023(2) 0.020(2) 0.025(2) -0.0067(17) 0.0016(17) -0.0031(17)
C12 0.071(4) 0.050(4) 0.067(4) -0.017(3) -0.007(3) -0.031(3)
C13 0.036(3) 0.071(4) 0.060(4) -0.019(3) 0.014(3) -0.019(3)

loop_
_atom_type_symbol
_atom_type_description
_atom_type_scat_dispersion_real
_atom_type_scat_dispersion_imag
_atom_type_scat_source
C C 0.0033 0.0016 'International Tables Vol C Tables 4.2.6.8 and 6.1.1.4'
H H 0.0000 0.0000 'International Tables Vol C Tables 4.2.6.8 and 6.1.1.4'
Zn Zn 0.2839 1.4301 'International Tables Vol C Tables 4.2.6.8 and 6.1.1.4'
N N 0.0061 0.0033 'International Tables Vol C Tables 4.2.6.8 and 6.1.1.4'
O O 0.0106 0.0060 'International Tables Vol C Tables 4.2.6.8 and 6.1.1.4'
S S 0.1246 0.1234 'International Tables Vol C Tables 4.2.6.8 and 6.1.1.4'

loop_
_geom_angle_atom_site_label_1
_geom_angle_atom_site_label_2
_geom_angle_atom_site_label_3
_geom_angle
_geom_angle_site_symmetry_1
_geom_angle_site_symmetry_3
O1 Zn1 O1 179.999(1) . 2_657
O1 Zn1 O5 94.43(14) . 2_657
O1 Zn1 O5 85.57(14) 2_657 2_657
O1 Zn1 O5 85.57(14) . .
O1 Zn1 O5 94.43(14) 2_657 .
O5 Zn1 O5 179.999(1) 2_657 .
O1 Zn1 N1 104.29(12) . 2_657
O1 Zn1 N1 75.71(12) 2_657 2_657
O5 Zn1 N1 86.90(13) 2_657 2_657
O5 Zn1 N1 93.10(13) . 2_657
O1 Zn1 N1 75.71(12) . .
O1 Zn1 N1 104.29(12) 2_657 .
O5 Zn1 N1 93.10(13) 2_657 .
O5 Zn1 N1 86.90(13) . .
N1 Zn1 N1 180.000(1) 2_657 .
O5 S1 C12 104.7(3) . .
O5 S1 C13 105.4(3) . .
C12 S1 C13 98.7(3) . .
C1 O1 Zn1 116.5(3) . .
C4 O3 H3 110.6 . .
S1 O5 Zn1 126.9(2) . .
C2 N1 C11 120.5(4) . .
C2 N1 Zn1 112.4(3) . .
C11 N1 Zn1 126.3(3) . .
O1 C1 O2 122.6(4) . .
O1 C1 C2 117.1(4) . .
O2 C1 C2 120.3(4) . .
N1 C2 C3 121.9(4) . .
N1 C2 C1 111.0(4) . .
C3 C2 C1 127.0(4) . .
C5 C3 C2 116.9(4) . .
C5 C3 C4 112.7(4) . .
C2 C3 C4 130.4(4) . .
O4 C4 O3 121.0(4) . .
O4 C4 C3 119.4(4) . .
O3 C4 C3 119.6(4) . .
C3 C5 C6 122.4(4) . .
C3 C5 H5 118.8 . .
C6 C5 H5 118.8 . .
C5 C6 C11 117.2(4) . .
C5 C6 C7 123.4(4) . .
C11 C6 C7 119.4(4) . .
C8 C7 C6 120.2(4) . .
C8 C7 H1 119.9 . .
C6 C7 H1 119.9 . .
C7 C8 C9 120.2(4) . .
C7 C8 H8 119.9 . .
C9 C8 H8 119.9 . .
C10 C9 C8 121.6(4) . .
C10 C9 H9 119.2 . .
C8 C9 H9 119.2 . .
C9 C10 C11 119.3(4) . .
C9 C10 H10 120.3 . .
C11 C10 H10 120.3 . .
N1 C11 C6 120.9(4) . .
N1 C11 C10 119.8(4) . .
C6 C11 C10 119.3(4) . .
S1 C12 H12A 109.5 . .
S1 C12 H12B 109.5 . .
H12A C12 H12B 109.5 . .
S1 C12 H12C 109.5 . .
H12A C12 H12C 109.5 . .
H12B C12 H12C 109.5 . .
S1 C13 H13A 109.5 . .
S1 C13 H13B 109.5 . .
H13A C13 H13B 109.5 . .
S1 C13 H13C 109.5 . .
H13A C13 H13C 109.5 . .
H13B C13 H13C 109.5 . .

loop_
_geom_bond_atom_site_label_1
_geom_bond_atom_site_label_2
_geom_bond_distance
_geom_bond_site_symmetry_2
Zn1 O1 2.033(3) .
Zn1 O1 2.033(3) 2_657
Zn1 O5 2.106(3) 2_657
Zn1 O5 2.106(3) .
Zn1 N1 2.179(3) 2_657
Zn1 N1 2.179(3) .
S1 O5 1.507(4) .
S1 C12 1.768(6) .
S1 C13 1.775(6) .
O1 C1 1.249(5) .
O2 C1 1.249(5) .
O3 C4 1.297(6) .
O3 H3 0.7917 .
O4 C4 1.199(6) .
N1 C2 1.329(5) .
N1 C11 1.374(5) .
C1 C2 1.539(6) .
C2 C3 1.430(6) .
C3 C5 1.380(6) .
C3 C4 1.532(6) .
C5 C6 1.394(6) .
C5 H5 0.9300 .
C6 C11 1.412(6) .
C6 C7 1.422(6) .
C7 C8 1.350(7) .
C7 H1 0.9300 .
C8 C9 1.405(7) .
C8 H8 0.9300 .
C9 C10 1.366(7) .
C9 H9 0.9300 .
C10 C11 1.413(6) .
C10 H10 0.9300 .
C12 H12A 0.9600 .
C12 H12B 0.9600 .
C12 H12C 0.9600 .
C13 H13A 0.9600 .
C13 H13B 0.9600 .
C13 H13C 0.9600 .

loop_
_geom_hbond_atom_site_label_D
_geom_hbond_atom_site_label_H
_geom_hbond_atom_site_label_A
_geom_hbond_distance_DH
_geom_hbond_distance_HA
_geom_hbond_distance_DA
_geom_hbond_angle_DHA
O3 H3 O2 0.79 1.66 2.437(5) 166.8

loop_
_geom_torsion_atom_site_label_1
_geom_torsion_atom_site_label_2
_geom_torsion_atom_site_label_3
_geom_torsion_atom_site_label_4
_geom_torsion
_geom_torsion_site_symmetry_1
O1 Zn1 O1 C1 127(17) 2_657
O5 Zn1 O1 C1 -116.0(3) 2_657
O5 Zn1 O1 C1 64.0(3) .
N1 Zn1 O1 C1 156.1(3) 2_657
N1 Zn1 O1 C1 -23.9(3) .
C12 S1 O5 Zn1 -177.3(3) .
C13 S1 O5 Zn1 79.1(3) .
O1 Zn1 O5 S1 -173.2(3) .
O1 Zn1 O5 S1 6.8(3) 2_657
O5 Zn1 O5 S1 22(23) 2_657
N1 Zn1 O5 S1 82.7(3) 2_657
N1 Zn1 O5 S1 -97.3(3) .
O1 Zn1 N1 C2 22.2(3) .
O1 Zn1 N1 C2 -157.8(3) 2_657
O5 Zn1 N1 C2 115.9(3) 2_657
O5 Zn1 N1 C2 -64.1(3) .
N1 Zn1 N1 C2 -43(100) 2_657
O1 Zn1 N1 C11 -167.9(4) .
O1 Zn1 N1 C11 12.1(4) 2_657
O5 Zn1 N1 C11 -74.1(3) 2_657
O5 Zn1 N1 C11 105.9(3) .
N1 Zn1 N1 C11 127(100) 2_657
Zn1 O1 C1 O2 -161.0(4) .
Zn1 O1 C1 C2 22.2(5) .
C11 N1 C2 C3 -5.1(6) .
Zn1 N1 C2 C3 165.6(3) .
C11 N1 C2 C1 171.9(4) .
Zn1 N1 C2 C1 -17.5(4) .
O1 C1 C2 N1 -1.7(6) .
O2 C1 C2 N1 -178.7(4) .
O1 C1 C2 C3 175.0(4) .
O2 C1 C2 C3 -1.9(7) .
N1 C2 C3 C5 2.7(6) .
C1 C2 C3 C5 -173.8(4) .
N1 C2 C3 C4 -175.7(4) .
C1 C2 C3 C4 7.9(8) .
C5 C3 C4 O4 -6.2(7) .
C2 C3 C4 O4 172.2(5) .
C5 C3 C4 O3 173.3(4) .
C2 C3 C4 O3 -8.3(8) .
C2 C3 C5 C6 1.8(7) .
C4 C3 C5 C6 -179.6(4) .
C3 C5 C6 C11 -3.7(7) .
C3 C5 C6 C7 177.0(4) .
C5 C6 C7 C8 -179.7(5) .
C11 C6 C7 C8 1.0(7) .
C6 C7 C8 C9 -0.4(8) .
C7 C8 C9 C10 -0.1(8) .
C8 C9 C10 C11 0.2(8) .
C2 N1 C11 C6 3.0(6) .
Zn1 N1 C11 C6 -166.2(3) .
C2 N1 C11 C10 -175.4(4) .
Zn1 N1 C11 C10 15.4(6) .
C5 C6 C11 N1 1.3(6) .
C7 C6 C11 N1 -179.4(4) .
C5 C6 C11 C10 179.7(4) .
C7 C6 C11 C10 -0.9(7) .
C9 C10 C11 N1 178.8(4) .
C9 C10 C11 C6 0.4(7) .
